data_7702164
loop_
_publ_author_name
'Begines, Emilio'
'Carrasco, Carlos J.'
'Montilla, Francisco'
'\'Alvarez, Eleuterio'
'Marchetti, Fabio'
'Pettinari, Riccardo'
'Pettinari, Claudio'
'Galindo, Agust\'in'

_publ_section_title
;
 Oxidoperoxidomolybdenum(vi) complexes with acylpyrazolonate ligands:
 synthesis, structure and catalytic properties.
;
_journal_issue 1
_journal_name_full 'Dalton transactions (Cambridge, England : 2003)'
_journal_page_first 197
_journal_page_last 208
_journal_paper_doi 10.1039/c7dt03939e
_journal_volume 47
_journal_year 2017
_chemical_absolute_configuration ad
_chemical_formula_moiety 'C34 H42 Mo N4 O6'
_chemical_formula_sum 'C34 H42 Mo N4 O6'
_chemical_formula_weight 698.65
_space_group_crystal_system orthorhombic
_space_group_IT_number 41
_space_group_name_Hall 'A 2 -2ab'
_space_group_name_H-M_alt 'A e a 2'
_atom_sites_solution_hydrogens geom
_audit_creation_method SHELXL-2016/6
_audit_update_record
;
2017-10-19 deposited with the CCDC.
2017-11-27 downloaded from the CCDC.
;
_cell_angle_alpha 90
_cell_angle_beta 90
_cell_angle_gamma 90
_cell_formula_units_Z 4
_cell_length_a 9.5954(8)
_cell_length_b 20.5989(14)
_cell_length_c 17.1471(14)
_cell_measurement_reflns_used 9978
_cell_measurement_temperature 193(2)
_cell_measurement_theta_max 30.51
_cell_measurement_theta_min 2.38
_cell_volume 3389.2(5)
_computing_cell_refinement 'Bruker SAINT'
_computing_data_collection 'Bruker APEX2'
_computing_data_reduction 'Bruker SAINT'
_computing_molecular_graphics 'Bruker SHELXTL'
_computing_publication_material 'Bruker SHELXTL'
_computing_structure_refinement 'SHELXL-2016/6 (Sheldrick, 2016)'
_computing_structure_solution 'SHELXS-97 (Sheldrick, 2008)'
_diffrn_ambient_temperature 193(2)
_diffrn_detector_area_resol_mean 8.26
_diffrn_measured_fraction_theta_full 0.998
_diffrn_measured_fraction_theta_max 0.998
_diffrn_measurement_device_type
;
 Bruker-Nonius X8kappa APEX II CCD area detector
;
_diffrn_measurement_method 'phi and omega scans with narrow frames'
_diffrn_radiation_monochromator graphite
_diffrn_radiation_source 'fine-focus sealed tube'
_diffrn_radiation_type MoK\a
_diffrn_radiation_wavelength 0.71073
_diffrn_reflns_av_R_equivalents 0.0910
_diffrn_reflns_av_unetI/netI 0.0599
_diffrn_reflns_Laue_measured_fraction_full 0.998
_diffrn_reflns_Laue_measured_fraction_max 0.998
_diffrn_reflns_limit_h_max 11
_diffrn_reflns_limit_h_min -11
_diffrn_reflns_limit_k_max 24
_diffrn_reflns_limit_k_min -24
_diffrn_reflns_limit_l_max 20
_diffrn_reflns_limit_l_min -20
_diffrn_reflns_number 16514
_diffrn_reflns_point_group_measured_fraction_full 0.998
_diffrn_reflns_point_group_measured_fraction_max 0.998
_diffrn_reflns_theta_full 25.242
_diffrn_reflns_theta_max 25.248
_diffrn_reflns_theta_min 2.376
_exptl_absorpt_coefficient_mu 0.436
_exptl_absorpt_correction_T_max 0.9179
_exptl_absorpt_correction_T_min 0.8450
_exptl_absorpt_correction_type multi-scan
_exptl_absorpt_process_details
; 
program SADABS, Bruker (2001). 
;
_exptl_crystal_colour yellow
_exptl_crystal_density_diffrn 1.369
_exptl_crystal_density_method 'not measured'
_exptl_crystal_description prism
_exptl_crystal_F_000 1456
_exptl_crystal_size_max 0.400
_exptl_crystal_size_mid 0.300
_exptl_crystal_size_min 0.200
_refine_diff_density_max 1.081
_refine_diff_density_min -0.816
_refine_diff_density_rms 0.090
_refine_ls_abs_structure_details
; 
 Flack x determined using 1263 quotients [(I+)-(I-)]/[(I+)+(I-)] 
 (Parsons, Flack and Wagner, Acta Cryst. B69 (2013) 249-259). 
;
_refine_ls_abs_structure_Flack 0.01(3)
_refine_ls_extinction_method none
_refine_ls_goodness_of_fit_ref 1.084
_refine_ls_hydrogen_treatment constr
_refine_ls_matrix_type full
_refine_ls_number_parameters 206
_refine_ls_number_reflns 3066
_refine_ls_number_restraints 1
_refine_ls_restrained_S_all 1.083
_refine_ls_R_factor_all 0.0500
_refine_ls_R_factor_gt 0.0448
_refine_ls_shift/su_max 0.000
_refine_ls_shift/su_mean 0.000
_refine_ls_structure_factor_coef Fsqd
_refine_ls_weighting_details 'w=1/[\s^2^(Fo^2^)+(0.0505P)^2^+5.7692P] where P=(Fo^2^+2Fc^2^)/3'
_refine_ls_weighting_scheme calc
_refine_ls_wR_factor_gt 0.1012
_refine_ls_wR_factor_ref 0.1050
_reflns_Friedel_coverage 0.927
_reflns_Friedel_fraction_full 0.999
_reflns_Friedel_fraction_max 0.999
_reflns_number_gt 2830
_reflns_number_total 3066
_reflns_threshold_expression 'I > 2\s(I)'
_cod_data_source_file c7dt03939e2.cif
_cod_data_source_block 12
_cod_original_sg_symbol_Hall 'A 2 -2ac'
_cod_original_sg_symbol_H-M 'A b a 2'
_cod_database_code 7702164
_shelx_shelxl_version_number 2016/6
_shelx_space_group_comment
; 
The symmetry employed for this shelxl refinement is uniquely defined 
by the following loop, which should always be used as a source of 
symmetry information in preference to the above space-group names. 
They are only intended as comments. 
;
_shelx_estimated_absorpt_t_min 0.845
_shelx_estimated_absorpt_t_max 0.918

loop_
_space_group_symop_operation_xyz
'x, y, z'
'-x, -y, z'
'x+1/2, -y+1/2, z'
'-x+1/2, y+1/2, z'
'x, y+1/2, z+1/2'
'-x, -y+1/2, z+1/2'
'x+1/2, -y+1, z+1/2'
'-x+1/2, y+1, z+1/2'

loop_
_atom_site_label
_atom_site_type_symbol
_atom_site_fract_x
_atom_site_fract_y
_atom_site_fract_z
_atom_site_U_iso_or_equiv
_atom_site_adp_type
_atom_site_occupancy
_atom_site_site_symmetry_order
_atom_site_calc_flag
_atom_site_refinement_flags_posn
_atom_site_refinement_flags_adp
_atom_site_refinement_flags_occupancy
Mo1 Mo 0.000000 0.000000 0.37037(7) 0.0256(2) Uani 1 2 d S T P
O1 O 0.1493(4) 0.06554(18) 0.3460(2) 0.0259(8) Uani 1 1 d . . .
O2 O -0.1044(5) 0.04833(19) 0.2726(3) 0.0340(10) Uani 1 1 d . . .
O3 O -0.0992(5) 0.04480(19) 0.4311(3) 0.0358(10) Uani 1 1 d . . .
N1 N 0.2562(5) 0.1527(2) 0.2864(3) 0.0276(10) Uani 1 1 d . . .
N2 N 0.2290(5) 0.2013(2) 0.2315(3) 0.0322(11) Uani 1 1 d . . .
C1 C 0.1475(6) 0.1127(3) 0.2953(3) 0.0263(11) Uani 1 1 d . . .
C2 C 0.0447(6) 0.1337(3) 0.2434(3) 0.0276(11) Uani 1 1 d . . .
C3 C 0.1020(6) 0.1889(3) 0.2055(4) 0.0311(12) Uani 1 1 d . . .
C4 C -0.0832(6) 0.0994(3) 0.2340(3) 0.0285(12) Uani 1 1 d . . .
C5 C -0.1976(7) 0.1215(3) 0.1802(4) 0.0413(15) Uani 1 1 d . . .
H5A H -0.155283 0.141710 0.133433 0.050 Uiso 1 1 calc R U .
H5B H -0.253778 0.155117 0.206934 0.050 Uiso 1 1 calc R U .
C6 C -0.2934(6) 0.0666(3) 0.1544(4) 0.0365(14) Uani 1 1 d . . .
H6A H -0.330578 0.044336 0.201134 0.044 Uiso 1 1 calc R U .
H6B H -0.373206 0.085120 0.125355 0.044 Uiso 1 1 calc R U .
C7 C -0.2191(7) 0.0174(3) 0.1031(4) 0.0371(15) Uani 1 1 d . . .
H7A H -0.129253 0.005893 0.127911 0.045 Uiso 1 1 calc R U .
H7B H -0.197913 0.038024 0.052307 0.045 Uiso 1 1 calc R U .
C8 C -0.3011(7) -0.0446(3) 0.0884(4) 0.0365(14) Uani 1 1 d . . .
H8A H -0.320565 -0.065958 0.138948 0.044 Uiso 1 1 calc R U .
H8B H -0.391579 -0.033295 0.064216 0.044 Uiso 1 1 calc R U .
C9 C -0.2250(8) -0.0919(3) 0.0359(4) 0.0434(16) Uani 1 1 d . . .
H9A H -0.134692 -0.103212 0.060345 0.052 Uiso 1 1 calc R U .
H9B H -0.204804 -0.070236 -0.014386 0.052 Uiso 1 1 calc R U .
C10 C -0.3057(10) -0.1538(4) 0.0202(5) 0.0549(19) Uani 1 1 d . . .
H10A H -0.318844 -0.177579 0.069142 0.082 Uiso 1 1 calc R U .
H10B H -0.253493 -0.180932 -0.016630 0.082 Uiso 1 1 calc R U .
H10C H -0.396739 -0.143006 -0.002170 0.082 Uiso 1 1 calc R U .
C11 C 0.0407(8) 0.2332(3) 0.1455(4) 0.0375(14) Uani 1 1 d . . .
H11A H 0.104799 0.269304 0.135722 0.056 Uiso 1 1 calc R U .
H11B H -0.048512 0.250143 0.164364 0.056 Uiso 1 1 calc R U .
H11C H 0.025658 0.209022 0.096929 0.056 Uiso 1 1 calc R U .
C12 C 0.3880(6) 0.1525(3) 0.3251(4) 0.0269(13) Uani 1 1 d . . .
C13 C 0.4563(7) 0.0945(3) 0.3387(4) 0.0359(15) Uani 1 1 d . . .
H13 H 0.416953 0.054750 0.321238 0.043 Uiso 1 1 calc R U .
C14 C 0.5838(6) 0.0947(3) 0.3782(5) 0.0410(15) Uani 1 1 d . . .
H14 H 0.630113 0.055098 0.389617 0.049 Uiso 1 1 calc R U .
C15 C 0.6414(7) 0.1533(4) 0.4002(5) 0.0476(18) Uani 1 1 d . . .
H15 H 0.728999 0.153883 0.426026 0.057 Uiso 1 1 calc R U .
C16 C 0.5735(7) 0.2106(3) 0.3854(5) 0.049(2) Uani 1 1 d . . .
H16 H 0.615013 0.250445 0.400990 0.059 Uiso 1 1 calc R U .
C17 C 0.4452(7) 0.2114(3) 0.3480(4) 0.0408(18) Uani 1 1 d . . .
H17 H 0.397831 0.251073 0.338304 0.049 Uiso 1 1 calc R U .

loop_
_atom_site_aniso_label
_atom_site_aniso_U_11
_atom_site_aniso_U_22
_atom_site_aniso_U_33
_atom_site_aniso_U_23
_atom_site_aniso_U_13
_atom_site_aniso_U_12
Mo1 0.0176(3) 0.0272(3) 0.0319(3) 0.000 0.000 -0.0036(3)
O1 0.0153(17) 0.0242(17) 0.038(2) 0.0020(15) -0.0046(15) -0.0081(16)
O2 0.025(2) 0.031(2) 0.046(2) 0.0075(19) -0.0081(17) -0.0119(19)
O3 0.030(2) 0.0273(19) 0.050(2) -0.013(2) -0.003(2) -0.0008(19)
N1 0.020(2) 0.023(2) 0.040(2) 0.002(2) -0.001(2) -0.002(2)
N2 0.027(3) 0.024(2) 0.046(3) 0.005(2) -0.001(2) -0.003(2)
C1 0.025(3) 0.022(2) 0.032(3) -0.005(2) 0.002(2) -0.002(2)
C2 0.021(3) 0.022(2) 0.040(3) -0.004(2) -0.001(2) 0.001(2)
C3 0.025(3) 0.027(3) 0.042(3) 0.000(2) 0.000(2) 0.002(3)
C4 0.026(3) 0.025(3) 0.034(3) -0.004(2) -0.001(2) -0.002(2)
C5 0.032(3) 0.034(3) 0.058(4) 0.006(3) -0.016(3) -0.003(3)
C6 0.020(3) 0.041(3) 0.048(3) -0.001(3) -0.013(3) -0.002(3)
C7 0.022(4) 0.047(4) 0.042(4) -0.002(3) -0.005(2) -0.009(3)
C8 0.030(3) 0.040(3) 0.040(3) 0.005(3) -0.003(3) -0.006(3)
C9 0.038(4) 0.050(4) 0.042(3) -0.005(3) -0.003(3) 0.003(3)
C10 0.062(5) 0.046(4) 0.057(4) -0.007(4) -0.007(4) -0.006(4)
C11 0.033(3) 0.029(3) 0.051(3) 0.006(2) -0.002(3) -0.002(3)
C12 0.016(3) 0.028(3) 0.036(3) 0.002(2) -0.001(2) -0.005(2)
C13 0.023(3) 0.026(3) 0.059(4) 0.000(3) 0.000(3) -0.002(3)
C14 0.020(3) 0.042(3) 0.061(4) 0.007(4) -0.010(3) 0.000(3)
C15 0.023(3) 0.058(4) 0.061(4) 0.002(4) -0.007(3) -0.009(3)
C16 0.035(4) 0.040(3) 0.073(7) -0.008(4) -0.013(4) -0.015(3)
C17 0.029(3) 0.034(3) 0.059(5) 0.000(3) -0.005(3) -0.010(3)

loop_
_atom_type_symbol
_atom_type_description
_atom_type_scat_dispersion_real
_atom_type_scat_dispersion_imag
_atom_type_scat_source
C C 0.0033 0.0016 'International Tables Vol C Tables 4.2.6.8 and 6.1.1.4'
H H 0.0000 0.0000 'International Tables Vol C Tables 4.2.6.8 and 6.1.1.4'
N N 0.0061 0.0033 'International Tables Vol C Tables 4.2.6.8 and 6.1.1.4'
O O 0.0106 0.0060 'International Tables Vol C Tables 4.2.6.8 and 6.1.1.4'
Mo Mo -1.6832 0.6857 'International Tables Vol C Tables 4.2.6.8 and 6.1.1.4'

loop_
_geom_angle_atom_site_label_1
_geom_angle_atom_site_label_2
_geom_angle_atom_site_label_3
_geom_angle
_geom_angle_site_symmetry_1
_geom_angle_site_symmetry_3
O3 Mo1 O3 103.7(3) 2 .
O3 Mo1 O1 99.35(18) 2 2
O3 Mo1 O1 95.37(18) . 2
O3 Mo1 O1 95.37(18) 2 .
O3 Mo1 O1 99.36(18) . .
O1 Mo1 O1 156.1(2) 2 .
O3 Mo1 O2 88.0(2) 2 2
O3 Mo1 O2 168.3(2) . 2
O1 Mo1 O2 82.08(15) 2 2
O1 Mo1 O2 79.68(15) . 2
O3 Mo1 O2 168.3(2) 2 .
O3 Mo1 O2 88.0(2) . .
O1 Mo1 O2 79.68(15) 2 .
O1 Mo1 O2 82.08(15) . .
O2 Mo1 O2 80.2(3) 2 .
C1 O1 Mo1 129.0(4) . .
C4 O2 Mo1 135.0(4) . .
C1 N1 N2 111.8(5) . .
C1 N1 C12 129.5(5) . .
N2 N1 C12 118.7(4) . .
C3 N2 N1 105.1(5) . .
O1 C1 N1 121.6(5) . .
O1 C1 C2 131.6(5) . .
N1 C1 C2 106.8(5) . .
C1 C2 C3 105.4(5) . .
C1 C2 C4 121.8(5) . .
C3 C2 C4 132.7(5) . .
N2 C3 C2 110.9(5) . .
N2 C3 C11 118.5(5) . .
C2 C3 C11 130.6(5) . .
O2 C4 C2 119.6(5) . .
O2 C4 C5 117.2(5) . .
C2 C4 C5 123.2(5) . .
C4 C5 C6 113.2(5) . .
C4 C5 H5A 108.9 . .
C6 C5 H5A 108.9 . .
C4 C5 H5B 108.9 . .
C6 C5 H5B 108.9 . .
H5A C5 H5B 107.8 . .
C7 C6 C5 112.3(5) . .
C7 C6 H6A 109.1 . .
C5 C6 H6A 109.1 . .
C7 C6 H6B 109.1 . .
C5 C6 H6B 109.1 . .
H6A C6 H6B 107.9 . .
C6 C7 C8 114.4(5) . .
C6 C7 H7A 108.7 . .
C8 C7 H7A 108.7 . .
C6 C7 H7B 108.7 . .
C8 C7 H7B 108.7 . .
H7A C7 H7B 107.6 . .
C9 C8 C7 112.9(5) . .
C9 C8 H8A 109.0 . .
C7 C8 H8A 109.0 . .
C9 C8 H8B 109.0 . .
C7 C8 H8B 109.0 . .
H8A C8 H8B 107.8 . .
C8 C9 C10 113.6(6) . .
C8 C9 H9A 108.8 . .
C10 C9 H9A 108.8 . .
C8 C9 H9B 108.8 . .
C10 C9 H9B 108.8 . .
H9A C9 H9B 107.7 . .
C9 C10 H10A 109.5 . .
C9 C10 H10B 109.5 . .
H10A C10 H10B 109.5 . .
C9 C10 H10C 109.5 . .
H10A C10 H10C 109.5 . .
H10B C10 H10C 109.5 . .
C3 C11 H11A 109.5 . .
C3 C11 H11B 109.5 . .
H11A C11 H11B 109.5 . .
C3 C11 H11C 109.5 . .
H11A C11 H11C 109.5 . .
H11B C11 H11C 109.5 . .
C13 C12 C17 121.4(6) . .
C13 C12 N1 120.0(5) . .
C17 C12 N1 118.6(5) . .
C12 C13 C14 119.6(6) . .
C12 C13 H13 120.2 . .
C14 C13 H13 120.2 . .
C15 C14 C13 119.1(6) . .
C15 C14 H14 120.4 . .
C13 C14 H14 120.4 . .
C16 C15 C14 120.8(6) . .
C16 C15 H15 119.6 . .
C14 C15 H15 119.6 . .
C15 C16 C17 121.0(6) . .
C15 C16 H16 119.5 . .
C17 C16 H16 119.5 . .
C12 C17 C16 118.1(7) . .
C12 C17 H17 120.9 . .
C16 C17 H17 120.9 . .

loop_
_geom_bond_atom_site_label_1
_geom_bond_atom_site_label_2
_geom_bond_distance
_geom_bond_site_symmetry_2
Mo1 O3 1.686(4) 2
Mo1 O3 1.686(4) .
Mo1 O1 2.012(4) 2
Mo1 O1 2.012(4) .
Mo1 O2 2.192(4) 2
Mo1 O2 2.192(4) .
O1 C1 1.305(7) .
O2 C4 1.260(7) .
N1 C1 1.337(7) .
N1 N2 1.399(6) .
N1 C12 1.428(8) .
N2 C3 1.322(8) .
C1 C2 1.396(9) .
C2 C3 1.421(8) .
C2 C4 1.425(8) .
C3 C11 1.496(8) .
C4 C5 1.505(8) .
C5 C6 1.522(8) .
C5 H5A 0.9900 .
C5 H5B 0.9900 .
C6 C7 1.520(9) .
C6 H6A 0.9900 .
C6 H6B 0.9900 .
C7 C8 1.522(8) .
C7 H7A 0.9900 .
C7 H7B 0.9900 .
C8 C9 1.513(9) .
C8 H8A 0.9900 .
C8 H8B 0.9900 .
C9 C10 1.517(10) .
C9 H9A 0.9900 .
C9 H9B 0.9900 .
C10 H10A 0.9800 .
C10 H10B 0.9800 .
C10 H10C 0.9800 .
C11 H11A 0.9800 .
C11 H11B 0.9800 .
C11 H11C 0.9800 .
C12 C13 1.382(8) .
C12 C17 1.388(8) .
C13 C14 1.398(9) .
C13 H13 0.9500 .
C14 C15 1.379(9) .
C14 H14 0.9500 .
C15 C16 1.373(10) .
C15 H15 0.9500 .
C16 C17 1.389(9) .
C16 H16 0.9500 .
C17 H17 0.9500 .

loop_
_geom_torsion_atom_site_label_1
_geom_torsion_atom_site_label_2
_geom_torsion_atom_site_label_3
_geom_torsion_atom_site_label_4
_geom_torsion
C1 N1 N2 C3 -1.6(6)
C12 N1 N2 C3 179.6(5)
Mo1 O1 C1 N1 179.7(4)
Mo1 O1 C1 C2 1.1(8)
N2 N1 C1 O1 -177.3(4)
C12 N1 C1 O1 1.3(9)
N2 N1 C1 C2 1.6(6)
C12 N1 C1 C2 -179.8(5)
O1 C1 C2 C3 177.7(6)
N1 C1 C2 C3 -1.0(6)
O1 C1 C2 C4 -5.2(9)
N1 C1 C2 C4 176.1(5)
N1 N2 C3 C2 0.9(6)
N1 N2 C3 C11 179.6(5)
C1 C2 C3 N2 0.0(6)
C4 C2 C3 N2 -176.6(6)
C1 C2 C3 C11 -178.4(6)
C4 C2 C3 C11 5.0(11)
Mo1 O2 C4 C2 10.6(9)
Mo1 O2 C4 C5 -168.7(5)
C1 C2 C4 O2 -0.9(9)
C3 C2 C4 O2 175.3(6)
C1 C2 C4 C5 178.4(6)
C3 C2 C4 C5 -5.4(10)
O2 C4 C5 C6 -24.3(8)
C2 C4 C5 C6 156.4(6)
C4 C5 C6 C7 -66.5(7)
C5 C6 C7 C8 169.0(5)
C6 C7 C8 C9 179.0(5)
C7 C8 C9 C10 -179.6(6)
C1 N1 C12 C13 41.8(9)
N2 N1 C12 C13 -139.8(6)
C1 N1 C12 C17 -138.7(6)
N2 N1 C12 C17 39.8(8)
C17 C12 C13 C14 1.9(11)
N1 C12 C13 C14 -178.6(7)
C12 C13 C14 C15 -2.4(13)
C13 C14 C15 C16 1.5(13)
C14 C15 C16 C17 0.1(12)
C13 C12 C17 C16 -0.3(10)
N1 C12 C17 C16 -179.8(6)
C15 C16 C17 C12 -0.7(11)
